data_7225420
loop_
_publ_author_name
'Yang, Bo'
'Gao, Zhong-Zheng'
'Lu, Ji-Hong'
'Zhu, Qian-Jiang'
'Xue, Sai-Feng'
'Tao, Zhu'
'Prior, Timothy J.'
'Redshaw, Carl'
'Wei, Gang'
'Xiao, Xin'

_publ_section_title
;
 Interaction of a symmetrical
 \a,\a&#x2032;,\d,\d&#x2032;-tetramethyl-cucurbit[6]uril with Ln3+:
 potential applications for isolation of lanthanides
;
_journal_issue 26
_journal_name_full CrystEngComm
_journal_page_first 5028
_journal_paper_doi 10.1039/C6CE00134C
_journal_volume 18
_journal_year 2016
_chemical_formula_sum 'C40 H46 Cl2 N26 Nd2 O30'
_chemical_formula_weight 1730.41
_space_group_crystal_system orthorhombic
_space_group_IT_number 53
_space_group_name_Hall '-P 2ac 2'
_space_group_name_H-M_alt 'P m n a'
_symmetry_space_group_name_Hall '-P 2ac 2'
_symmetry_space_group_name_H-M 'P m n a'
_atom_sites_solution_hydrogens geom
_audit_creation_method SHELXL-2014/7
_audit_update_record
;
2016-05-31 deposited with the CCDC.
2016-06-02 downloaded from the CCDC.
;
_cell_angle_alpha 90
_cell_angle_beta 90
_cell_angle_gamma 90
_cell_formula_units_Z 2
_cell_length_a 25.819(15)
_cell_length_b 10.779(6)
_cell_length_c 14.304(8)
_cell_measurement_reflns_used 1311
_cell_measurement_temperature 293(2)
_cell_measurement_theta_max 21.44
_cell_measurement_theta_min 2.36
_cell_volume 3981(4)
_computing_cell_refinement 'Bruker SMART'
_computing_data_collection 'Bruker SMART'
_computing_data_reduction 'Bruker SAINT'
_computing_molecular_graphics 'Bruker SHELXTL'
_computing_publication_material 'Bruker SHELXTL'
_computing_structure_refinement 'SHELXL-2014/7 (Sheldrick, 2014)'
_computing_structure_solution 'Bruker SHELXTL'
_diffrn_ambient_temperature 293(2)
_diffrn_measured_fraction_theta_full 0.981
_diffrn_measured_fraction_theta_max 0.981
_diffrn_measurement_device_type 'CCD area detector'
_diffrn_measurement_method 'phi and omega scans'
_diffrn_radiation_type MoK\a
_diffrn_radiation_wavelength 0.71073
_diffrn_reflns_av_R_equivalents 0.0755
_diffrn_reflns_av_unetI/netI 0.0669
_diffrn_reflns_Laue_measured_fraction_full 0.981
_diffrn_reflns_Laue_measured_fraction_max 0.981
_diffrn_reflns_limit_h_max 29
_diffrn_reflns_limit_h_min -30
_diffrn_reflns_limit_k_max 12
_diffrn_reflns_limit_k_min -12
_diffrn_reflns_limit_l_max 10
_diffrn_reflns_limit_l_min -17
_diffrn_reflns_number 14037
_diffrn_reflns_point_group_measured_fraction_full 0.981
_diffrn_reflns_point_group_measured_fraction_max 0.981
_diffrn_reflns_theta_full 25.242
_diffrn_reflns_theta_max 25.249
_diffrn_reflns_theta_min 1.628
_exptl_absorpt_coefficient_mu 1.443
_exptl_absorpt_correction_T_max 0.735
_exptl_absorpt_correction_T_min 0.652
_exptl_absorpt_correction_type multi-scan
_exptl_absorpt_process_details sadabs
_exptl_crystal_colour colourless
_exptl_crystal_density_diffrn 1.444
_exptl_crystal_description block
_exptl_crystal_F_000 1724
_exptl_crystal_size_max 0.270
_exptl_crystal_size_mid 0.230
_exptl_crystal_size_min 0.190
_platon_squeeze_details
;
;
_refine_diff_density_max 1.992
_refine_diff_density_min -0.722
_refine_diff_density_rms 0.209
_refine_ls_extinction_method none
_refine_ls_goodness_of_fit_ref 1.071
_refine_ls_hydrogen_treatment constr
_refine_ls_matrix_type full
_refine_ls_number_parameters 241
_refine_ls_number_reflns 3634
_refine_ls_number_restraints 21
_refine_ls_restrained_S_all 1.075
_refine_ls_R_factor_all 0.1303
_refine_ls_R_factor_gt 0.0894
_refine_ls_shift/su_max 0.000
_refine_ls_shift/su_mean 0.000
_refine_ls_structure_factor_coef Fsqd
_refine_ls_weighting_details 'w=1/[\s^2^(Fo^2^)+(0.1918P)^2^+21.0285P] where P=(Fo^2^+2Fc^2^)/3'
_refine_ls_weighting_scheme calc
_refine_ls_wR_factor_gt 0.2810
_refine_ls_wR_factor_ref 0.3194
_reflns_Friedel_coverage 0.000
_reflns_number_gt 2304
_reflns_number_total 3634
_reflns_threshold_expression 'I > 2\s(I)'
_cod_data_source_file c6ce00134c2.cif
_cod_data_source_block 4pp
_cod_depositor_comments 'Adding full bibliography for 7225407--7225427.cif.'
_cod_database_code 7225420
_shelx_shelxl_version_number 2014/7
_shelx_space_group_comment
;
The symmetry employed for this shelxl refinement is uniquely defined
by the following loop, which should always be used as a source of
symmetry information in preference to the above space-group names.
They are only intended as comments.
;
_shelx_estimated_absorpt_t_min 0.697
_shelx_estimated_absorpt_t_max 0.771

loop_
_space_group_symop_operation_xyz
'x, y, z'
'-x+1/2, -y, z+1/2'
'-x+1/2, y, -z+1/2'
'x, -y, -z'
'-x, -y, -z'
'x-1/2, y, -z-1/2'
'x-1/2, -y, z-1/2'
'-x, y, z'

loop_
_atom_site_label
_atom_site_type_symbol
_atom_site_fract_x
_atom_site_fract_y
_atom_site_fract_z
_atom_site_U_iso_or_equiv
_atom_site_adp_type
_atom_site_occupancy
_atom_site_site_symmetry_order
_atom_site_calc_flag
_atom_site_refinement_flags_posn
_atom_site_refinement_flags_adp
_atom_site_refinement_flags_occupancy
_atom_site_disorder_assembly
_atom_site_disorder_group
O1WA O 0.2300(11) 1.272(2) 0.123(2) 0.107(8) Uiso 0.5 1 d . . P . .
O1WB O 0.1958(11) 1.134(3) 0.026(2) 0.133(10) Uiso 0.5 1 d . . P . .
O4WA O 0.2500 0.879(3) 0.2500 0.047(5) Uiso 0.40(3) 2 d S U P A 1
O4WB O 0.2281(10) 0.879(2) 0.2126(19) 0.047(5) Uiso 0.302(13) 1 d . U P A 2
C1 C 0.0000 0.9807(18) 0.1611(11) 0.057(5) Uani 1 2 d S T P . .
H1 H 0.0000 0.9971 0.2285 0.069 Uiso 1 2 calc R U P . .
C2 C 0.0943(5) 0.9962(13) 0.1640(8) 0.055(3) Uani 1 1 d . . . . .
H2A H 0.0929 0.9094 0.1463 0.066 Uiso 1 1 calc R U . . .
H2B H 0.1185 1.0371 0.1223 0.066 Uiso 1 1 calc R U . . .
C3 C 0.1137(4) 0.9106(11) 0.3182(7) 0.044(3) Uani 1 1 d . . . . .
C4 C 0.1658(5) 0.8417(11) 0.4541(8) 0.052(3) Uani 1 1 d . . . . .
H4A H 0.1572 0.7608 0.4288 0.062 Uiso 1 1 calc R U . . .
H4B H 0.2032 0.8499 0.4535 0.062 Uiso 1 1 calc R U . . .
C5 C 0.1214(5) 0.7543(10) 0.5923(9) 0.050(3) Uani 1 1 d . . . . .
C6 C 0.0562(6) 1.2291(11) 0.0508(9) 0.057(3) Uani 1 1 d . . . . .
H6A H 0.0930 1.2183 0.0560 0.086 Uiso 1 1 calc R U . . .
H6B H 0.0484 1.3156 0.0434 0.086 Uiso 1 1 calc R U . . .
H6C H 0.0437 1.1840 -0.0025 0.086 Uiso 1 1 calc R U . . .
C7 C 0.0304(5) 1.1811(10) 0.1376(8) 0.048(3) Uani 1 1 d . . . . .
C8 C 0.1474(5) 1.1063(10) 0.2890(8) 0.052(3) Uani 1 1 d . . . . .
H8 H 0.1754 1.1223 0.2445 0.063 Uiso 1 1 calc R U . . .
C9 C 0.1677(5) 1.0614(10) 0.3841(8) 0.052(3) Uani 1 1 d . . . . .
H9 H 0.2056 1.0561 0.3852 0.063 Uiso 1 1 calc R U . . .
C10 C 0.0000 1.2944(16) 0.2663(11) 0.048(4) Uani 1 2 d S T P . .
C11 C 0.0947(5) 1.2963(11) 0.2456(8) 0.047(3) Uani 1 1 d . . . . .
H11A H 0.1165 1.2984 0.1904 0.056 Uiso 1 1 calc R U . . .
H11B H 0.0925 1.3802 0.2697 0.056 Uiso 1 1 calc R U . . .
N1 N 0.0430(4) 1.0507(9) 0.1504(6) 0.048(2) Uani 1 1 d . . . . .
N2 N 0.1139(4) 1.0050(8) 0.2589(6) 0.047(2) Uani 1 1 d . . . . .
N3 N 0.1432(3) 0.9383(8) 0.3934(6) 0.045(2) Uani 1 1 d . . . . .
N4 N 0.1480(4) 0.8483(8) 0.5484(7) 0.047(2) Uani 1 1 d . . . . .
N5 N 0.0436(4) 1.2568(8) 0.2183(8) 0.048(2) Uani 1 1 d . . . . .
N6 N 0.1191(4) 1.2202(9) 0.3142(7) 0.050(2) Uani 1 1 d . . . . .
O1 O 0.0000 0.8640(9) 0.1762(7) 0.052(3) Uani 1 2 d S T P . .
O2 O 0.0912(3) 0.8110(7) 0.3070(5) 0.051(2) Uani 1 1 d . . . . .
N7 N 0.0000 0.5774(11) 0.1676(9) 0.047(3) Uani 1 2 d S TU P . .
O3 O 0.1058(3) 0.6602(7) 0.5564(5) 0.053(2) Uani 1 1 d . . . . .
O4 O 0.0000 1.3649(11) 0.3345(8) 0.055(3) Uani 1 2 d S T P . .
O3W O 0.0000 0.7773(11) 0.4926(9) 0.060(3) Uani 1 2 d S T P . .
Nd1 Nd 0.0000 0.74814(7) 0.32339(6) 0.0482(4) Uani 1 2 d S T P . .
O2W O -0.0575(4) 0.5848(7) 0.3925(7) 0.068(2) Uani 1 1 d . . . . .
Cl1 Cl 0.0000 1.0025(4) 0.3706(3) 0.0523(10) Uani 1 2 d S T P . .
O6 O 0.0000 0.5122(17) 0.0921(12) 0.125(6) Uani 1 2 d S TU P . .
O5 O 0.0412(5) 0.6083(12) 0.1975(9) 0.103(4) Uani 1 1 d . U . . .

loop_
_atom_site_aniso_label
_atom_site_aniso_U_11
_atom_site_aniso_U_22
_atom_site_aniso_U_33
_atom_site_aniso_U_23
_atom_site_aniso_U_13
_atom_site_aniso_U_12
C1 0.091(14) 0.057(12) 0.024(8) -0.011(7) 0.000 0.000
C2 0.065(8) 0.062(8) 0.037(6) -0.006(5) 0.006(6) 0.007(6)
C3 0.053(7) 0.043(6) 0.037(6) -0.001(5) 0.009(5) -0.001(5)
C4 0.065(8) 0.042(6) 0.048(7) -0.005(5) 0.000(6) 0.009(5)
C5 0.055(7) 0.039(7) 0.055(8) -0.004(5) 0.001(6) -0.001(5)
C6 0.082(9) 0.047(7) 0.043(7) 0.002(5) 0.001(6) 0.001(6)
C7 0.073(7) 0.035(6) 0.035(6) 0.001(5) -0.006(6) 0.009(5)
C8 0.071(8) 0.041(6) 0.045(7) 0.000(5) 0.013(6) 0.005(6)
C9 0.062(7) 0.041(6) 0.054(7) 0.005(5) 0.005(6) 0.002(5)
C10 0.071(11) 0.041(8) 0.032(9) 0.010(7) 0.000 0.000
C11 0.062(7) 0.032(5) 0.047(7) 0.009(5) 0.006(6) -0.002(5)
N1 0.072(7) 0.039(5) 0.034(5) -0.004(4) 0.001(5) -0.001(5)
N2 0.061(6) 0.041(5) 0.039(5) -0.006(4) -0.005(4) -0.002(4)
N3 0.052(5) 0.035(5) 0.048(6) 0.000(4) 0.000(5) -0.001(4)
N4 0.058(6) 0.034(5) 0.050(6) -0.004(4) 0.003(5) -0.001(4)
N5 0.061(6) 0.042(5) 0.043(6) -0.012(4) 0.005(5) 0.001(4)
N6 0.062(6) 0.037(5) 0.050(6) 0.004(4) 0.002(5) 0.006(5)
O1 0.096(9) 0.020(5) 0.040(6) -0.006(4) 0.000 0.000
O2 0.064(5) 0.037(5) 0.052(5) -0.003(4) -0.001(4) 0.002(4)
N7 0.101(9) 0.010(5) 0.030(6) 0.008(4) 0.000 0.000
O3 0.072(6) 0.039(4) 0.047(5) -0.002(4) 0.006(4) -0.004(4)
O4 0.073(8) 0.047(7) 0.044(7) -0.007(5) 0.000 0.000
O3W 0.092(9) 0.038(6) 0.051(7) -0.003(5) 0.000 0.000
Nd1 0.0658(7) 0.0344(6) 0.0444(6) -0.0054(4) 0.000 0.000
O2W 0.089(6) 0.035(4) 0.080(6) -0.008(4) 0.000(5) -0.004(4)
Cl1 0.082(3) 0.0341(19) 0.041(2) -0.0060(16) 0.000 0.000
O6 0.190(15) 0.101(11) 0.084(8) -0.041(8) 0.000 0.000
O5 0.124(9) 0.090(8) 0.093(8) -0.021(6) -0.003(6) 0.007(6)

loop_
_atom_type_symbol
_atom_type_description
_atom_type_scat_dispersion_real
_atom_type_scat_dispersion_imag
_atom_type_scat_source
C C 0.0033 0.0016 'International Tables Vol C Tables 4.2.6.8 and 6.1.1.4'
H H 0.0000 0.0000 'International Tables Vol C Tables 4.2.6.8 and 6.1.1.4'
N N 0.0061 0.0033 'International Tables Vol C Tables 4.2.6.8 and 6.1.1.4'
O O 0.0106 0.0060 'International Tables Vol C Tables 4.2.6.8 and 6.1.1.4'
Cl Cl 0.1484 0.1585 'International Tables Vol C Tables 4.2.6.8 and 6.1.1.4'
Nd Nd -0.1943 3.0179 'International Tables Vol C Tables 4.2.6.8 and 6.1.1.4'

loop_
_geom_angle_atom_site_label_1
_geom_angle_atom_site_label_2
_geom_angle_atom_site_label_3
_geom_angle
_geom_angle_site_symmetry_1
_geom_angle_site_symmetry_3
O1 C1 N1 124.7(8) . 8
O1 C1 N1 124.7(8) . .
N1 C1 N1 110.5(16) 8 .
N2 C2 N1 114.4(9) . .
O2 C3 N2 126.1(10) . .
O2 C3 N3 124.2(10) . .
N2 C3 N3 109.7(10) . .
N4 C4 N3 113.2(9) . .
O3 C5 N6 124.8(11) . 4_576
O3 C5 N4 126.3(12) . .
N6 C5 N4 108.7(10) 4_576 .
N1 C7 N5 112.9(9) . .
N1 C7 C6 109.8(9) . .
N5 C7 C6 111.0(10) . .
N1 C7 C7 102.9(6) . 8
N5 C7 C7 103.6(6) . 8
C6 C7 C7 116.4(7) . 8
N2 C8 N6 113.8(10) . .
N2 C8 C9 103.2(9) . .
N6 C8 C9 102.5(9) . .
N4 C9 N3 112.9(9) 4_576 .
N4 C9 C8 104.8(9) 4_576 .
N3 C9 C8 102.5(9) . .
O4 C10 N5 124.9(7) . 8
O4 C10 N5 124.9(7) . .
N5 C10 N5 109.5(14) 8 .
N6 C11 N5 114.9(10) . .
C1 N1 C7 111.7(11) . .
C1 N1 C2 120.3(11) . .
C7 N1 C2 127.5(10) . .
C3 N2 C2 123.1(10) . .
C3 N2 C8 112.9(9) . .
C2 N2 C8 122.1(10) . .
C3 N3 C4 122.4(9) . .
C3 N3 C9 111.6(9) . .
C4 N3 C9 121.2(9) . .
C5 N4 C4 123.7(10) . .
C5 N4 C9 111.2(10) . 4_576
C4 N4 C9 123.0(10) . 4_576
C10 N5 C11 121.8(10) . .
C10 N5 C7 111.6(10) . .
C11 N5 C7 126.6(10) . .
C5 N6 C11 125.3(10) 4_576 .
C5 N6 C8 112.6(9) 4_576 .
C11 N6 C8 122.0(10) . .
C1 O1 Nd1 130.4(9) . .
C3 O2 Nd1 132.7(7) . .
O5 N7 O5 126.1(17) . 8
O5 N7 O6 116.9(8) . .
O5 N7 O6 116.9(8) 8 .
O5 N7 Nd1 63.0(8) . .
O5 N7 Nd1 63.0(8) 8 .
O6 N7 Nd1 173.5(11) . .
O3W Nd1 O1 141.9(3) . .
O3W Nd1 O2 93.4(2) . .
O1 Nd1 O2 77.16(19) . .
O3W Nd1 O2 93.4(2) . 8
O1 Nd1 O2 77.16(19) . 8
O2 Nd1 O2 146.1(4) . 8
O3W Nd1 O2W 72.5(3) . 8
O1 Nd1 O2W 134.2(3) . 8
O2 Nd1 O2W 70.4(3) . 8
O2 Nd1 O2W 142.9(3) 8 8
O3W Nd1 O2W 72.5(3) . .
O1 Nd1 O2W 134.2(3) . .
O2 Nd1 O2W 142.9(3) . .
O2 Nd1 O2W 70.4(3) 8 .
O2W Nd1 O2W 72.7(4) 8 .
O3W Nd1 O5 140.2(4) . .
O1 Nd1 O5 72.4(4) . .
O2 Nd1 O5 72.5(4) . .
O2 Nd1 O5 119.3(4) 8 .
O2W Nd1 O5 67.7(4) 8 .
O2W Nd1 O5 96.3(4) . .
O3W Nd1 O5 140.2(4) . 8
O1 Nd1 O5 72.4(4) . 8
O2 Nd1 O5 119.3(4) . 8
O2 Nd1 O5 72.5(4) 8 8
O2W Nd1 O5 96.3(4) 8 8
O2W Nd1 O5 67.7(4) . 8
O5 Nd1 O5 48.8(6) . 8
O3W Nd1 Cl1 68.8(3) . .
O1 Nd1 Cl1 73.2(2) . .
O2 Nd1 Cl1 75.84(18) . .
O2 Nd1 Cl1 75.84(18) 8 .
O2W Nd1 Cl1 126.0(2) 8 .
O2W Nd1 Cl1 126.0(2) . .
O5 Nd1 Cl1 137.3(3) . .
O5 Nd1 Cl1 137.3(3) 8 .
O3W Nd1 N7 147.8(3) . .
O1 Nd1 N7 70.2(3) . .
O2 Nd1 N7 95.85(19) . .
O2 Nd1 N7 95.85(19) 8 .
O2W Nd1 N7 81.8(3) 8 .
O2W Nd1 N7 81.8(3) . .
O5 Nd1 N7 24.4(3) . .
O5 Nd1 N7 24.4(3) 8 .
Cl1 Nd1 N7 143.4(2) . .
N7 O5 Nd1 92.6(10) . .

loop_
_geom_bond_atom_site_label_1
_geom_bond_atom_site_label_2
_geom_bond_distance
_geom_bond_site_symmetry_2
O4WB O4WB 1.56(6) 3
C1 O1 1.28(2) .
C1 N1 1.351(14) 8
C1 N1 1.351(14) .
C2 N2 1.453(14) .
C2 N1 1.462(16) .
C3 O2 1.230(13) .
C3 N2 1.325(14) .
C3 N3 1.351(14) .
C4 N4 1.427(15) .
C4 N3 1.476(14) .
C5 O3 1.206(13) .
C5 N6 1.367(16) 4_576
C5 N4 1.375(14) .
C6 C7 1.500(17) .
C7 N1 1.454(14) .
C7 N5 1.455(15) .
C7 C7 1.57(2) 8
C8 N2 1.457(15) .
C8 N6 1.473(14) .
C8 C9 1.535(17) .
C9 N4 1.462(15) 4_576
C9 N3 1.476(14) .
C10 O4 1.237(19) .
C10 N5 1.380(14) 8
C10 N5 1.380(14) .
C11 N6 1.425(15) .
C11 N5 1.439(15) .
N4 C9 1.462(15) 4_576
N6 C5 1.367(16) 4_576
O1 Nd1 2.448(11) .
O2 Nd1 2.461(8) .
N7 O5 1.195(14) .
N7 O5 1.195(14) 8
N7 O6 1.288(19) .
N7 Nd1 2.890(13) .
O3W Nd1 2.440(13) .
Nd1 O2 2.461(8) 8
Nd1 O2W 2.507(9) 8
Nd1 O2W 2.507(9) .
Nd1 O5 2.579(12) .
Nd1 O5 2.579(12) 8
Nd1 Cl1 2.824(4) .

loop_
_geom_torsion_atom_site_label_1
_geom_torsion_atom_site_label_2
_geom_torsion_atom_site_label_3
_geom_torsion_atom_site_label_4
_geom_torsion
_geom_torsion_site_symmetry_1
_geom_torsion_site_symmetry_4
N2 C8 C9 N4 -117.2(9) . 4_576
N6 C8 C9 N4 1.3(12) . 4_576
N2 C8 C9 N3 1.0(11) . .
N6 C8 C9 N3 119.4(10) . .
O1 C1 N1 C7 -177.9(13) . .
N1 C1 N1 C7 4.2(17) 8 .
O1 C1 N1 C2 -5(2) . .
N1 C1 N1 C2 176.7(8) 8 .
N5 C7 N1 C1 108.5(12) . .
C6 C7 N1 C1 -127.0(12) . .
C7 C7 N1 C1 -2.5(10) 8 .
N5 C7 N1 C2 -63.3(15) . .
C6 C7 N1 C2 61.2(14) . .
C7 C7 N1 C2 -174.3(9) 8 .
N2 C2 N1 C1 -90.6(14) . .
N2 C2 N1 C7 80.6(14) . .
O2 C3 N2 C2 -10.6(18) . .
N3 C3 N2 C2 167.9(10) . .
O2 C3 N2 C8 -175.6(11) . .
N3 C3 N2 C8 2.9(13) . .
N1 C2 N2 C3 102.3(13) . .
N1 C2 N2 C8 -94.0(13) . .
N6 C8 N2 C3 -112.6(11) . .
C9 C8 N2 C3 -2.4(12) . .
N6 C8 N2 C2 82.2(13) . .
C9 C8 N2 C2 -167.6(10) . .
O2 C3 N3 C4 20.8(17) . .
N2 C3 N3 C4 -157.8(10) . .
O2 C3 N3 C9 176.3(10) . .
N2 C3 N3 C9 -2.2(13) . .
N4 C4 N3 C3 -118.5(11) . .
N4 C4 N3 C9 88.2(13) . .
N4 C9 N3 C3 112.9(11) 4_576 .
C8 C9 N3 C3 0.6(12) . .
N4 C9 N3 C4 -91.2(12) 4_576 .
C8 C9 N3 C4 156.5(10) . .
O3 C5 N4 C4 -6.7(19) . .
N6 C5 N4 C4 168.3(10) 4_576 .
O3 C5 N4 C9 -171.2(12) . 4_576
N6 C5 N4 C9 3.9(14) 4_576 4_576
N3 C4 N4 C5 119.1(12) . .
N3 C4 N4 C9 -78.2(13) . 4_576
O4 C10 N5 C11 1(2) . .
N5 C10 N5 C11 172.1(8) 8 .
O4 C10 N5 C7 -175.9(14) . .
N5 C10 N5 C7 -5.0(17) 8 .
N6 C11 N5 C10 87.4(14) . .
N6 C11 N5 C7 -96.0(13) . .
N1 C7 N5 C10 -107.7(12) . .
C6 C7 N5 C10 128.6(12) . .
C7 C7 N5 C10 2.9(10) 8 .
N1 C7 N5 C11 75.5(14) . .
C6 C7 N5 C11 -48.3(15) . .
C7 C7 N5 C11 -173.9(9) 8 .
N5 C11 N6 C5 -99.5(15) . 4_576
N5 C11 N6 C8 83.9(14) . .
N2 C8 N6 C5 111.6(12) . 4_576
C9 C8 N6 C5 1.0(13) . 4_576
N2 C8 N6 C11 -71.4(14) . .
C9 C8 N6 C11 177.9(10) . .
N1 C1 O1 Nd1 -91.2(14) 8 .
N1 C1 O1 Nd1 91.2(14) . .
N2 C3 O2 Nd1 -78.1(14) . .
N3 C3 O2 Nd1 103.6(12) . .
O5 N7 O5 Nd1 -2(2) 8 .
O6 N7 O5 Nd1 172.7(13) . .

loop_
_platon_squeeze_void_nr
_platon_squeeze_void_average_x
_platon_squeeze_void_average_y
_platon_squeeze_void_average_z
_platon_squeeze_void_volume
_platon_squeeze_void_count_electrons
1 0.250 -0.053 -0.007 713.7 236.6
2 0.750 -0.057 -0.014 713.7 236.5
